data_7022534
loop_
_publ_author_name
'Humphries, Terry D.'
'Munroe, Keelie T.'
'Decken, Andreas'
'McGrady, G. Sean'

_publ_section_title
;
 Lewis base complexes of AlH3: structural determination of monomeric and
 polymeric adducts by X-ray crystallography and DFT calculations.
;
_journal_issue 19
_journal_name_full 'Dalton transactions (Cambridge, England : 2003)'
_journal_page_first 6953
_journal_page_last 6964
_journal_paper_doi 10.1039/c3dt00046j
_journal_volume 42
_journal_year 2013
_chemical_formula_moiety 'C7 H21 Al N2'
_chemical_formula_sum 'C7 H21 Al N2'
_chemical_formula_weight 160.24
_space_group_IT_number 61
_symmetry_cell_setting orthorhombic
_symmetry_Int_Tables_number 61
_symmetry_space_group_name_Hall '-P 2ac 2ab'
_symmetry_space_group_name_H-M 'P b c a'
_atom_sites_solution_hydrogens geom
_atom_sites_solution_primary direct
_atom_sites_solution_secondary difmap
_audit_creation_method SHELXL-97
_cell_angle_alpha 90.00
_cell_angle_beta 90.00
_cell_angle_gamma 90.00
_cell_formula_units_Z 8
_cell_length_a 12.1703(16)
_cell_length_b 12.4077(16)
_cell_length_c 14.2504(19)
_cell_measurement_reflns_used 7076
_cell_measurement_temperature 173(1)
_cell_measurement_theta_max 28.39
_cell_measurement_theta_min 2.34
_cell_volume 2151.9(5)
_computing_cell_refinement 'Bruker SMART'
_computing_data_collection 'Bruker SMART'
_computing_data_reduction 'Bruker SAINT'
_computing_molecular_graphics 'Bruker SHELXTL (Sheldrick, 2008'
_computing_publication_material 'Bruker SHELXTL (Sheldrick, 2008'
_computing_structure_refinement 'SHELXL-97 (Sheldrick, 2008)'
_computing_structure_solution 'SHELXS-97 (Sheldrick, 2008)'
_diffrn_ambient_temperature 173(1)
_diffrn_measured_fraction_theta_full 0.997
_diffrn_measured_fraction_theta_max 0.976
_diffrn_measurement_device_type 'Bruker AXS SMART1000/P4'
_diffrn_measurement_method '\f and \w scans'
_diffrn_radiation_monochromator graphite
_diffrn_radiation_probe x-ray
_diffrn_radiation_type MoK\a
_diffrn_radiation_wavelength 0.71073
_diffrn_reflns_av_R_equivalents 0.0496
_diffrn_reflns_av_unetI/netI 0.0315
_diffrn_reflns_limit_h_max 15
_diffrn_reflns_limit_h_min -15
_diffrn_reflns_limit_k_max 15
_diffrn_reflns_limit_k_min -16
_diffrn_reflns_limit_l_max 18
_diffrn_reflns_limit_l_min -18
_diffrn_reflns_number 11653
_diffrn_reflns_theta_full 25.00
_diffrn_reflns_theta_max 27.49
_diffrn_reflns_theta_min 2.75
_diffrn_source 'fine-focus sealed tube'
_diffrn_source_type K760
_diffrn_standards_decay_% 0
_diffrn_standards_interval_count 0
_diffrn_standards_interval_time 0
_diffrn_standards_number 0
_exptl_absorpt_coefficient_mu 0.135
_exptl_absorpt_correction_T_max 0.9801
_exptl_absorpt_correction_T_min 0.9177
_exptl_absorpt_correction_type multi-scan
_exptl_absorpt_process_details 'SADABS (Sheldrick, 2008)'
_exptl_crystal_colour Colourless
_exptl_crystal_density_diffrn 0.989
_exptl_crystal_density_method 'not measured'
_exptl_crystal_description Plate
_exptl_crystal_F_000 720
_exptl_crystal_recrystallization_method THF
_exptl_crystal_size_max 0.65
_exptl_crystal_size_mid 0.55
_exptl_crystal_size_min 0.15
_refine_diff_density_max 0.298
_refine_diff_density_min -0.156
_refine_diff_density_rms 0.043
_refine_ls_extinction_method none
_refine_ls_goodness_of_fit_ref 1.081
_refine_ls_hydrogen_treatment refall
_refine_ls_matrix_type full
_refine_ls_number_parameters 175
_refine_ls_number_reflns 2409
_refine_ls_number_restraints 0
_refine_ls_restrained_S_all 1.081
_refine_ls_R_factor_all 0.0445
_refine_ls_R_factor_gt 0.0341
_refine_ls_shift/su_max 0.001
_refine_ls_shift/su_mean 0.000
_refine_ls_structure_factor_coef Fsqd
_refine_ls_weighting_details 'calc w=1/[\s^2^(Fo^2^)+(0.0553P)^2^+0.4779P] where P=(Fo^2^+2Fc^2^)/3'
_refine_ls_weighting_scheme calc
_refine_ls_wR_factor_gt 0.0925
_refine_ls_wR_factor_ref 0.1059
_reflns_number_gt 1997
_reflns_number_total 2409
_reflns_threshold_expression 'I > 2\s(I)'
_cod_data_source_file c3dt00046j.txt
_cod_data_source_block sg090908
_cod_database_code 7022534

loop_
_symmetry_equiv_pos_as_xyz
'x, y, z'
'-x+1/2, -y, z+1/2'
'-x, y+1/2, -z+1/2'
'x+1/2, -y+1/2, -z'
'-x, -y, -z'
'x-1/2, y, -z-1/2'
'x, -y-1/2, z-1/2'
'-x-1/2, y-1/2, z'

loop_
_atom_site_label
_atom_site_type_symbol
_atom_site_fract_x
_atom_site_fract_y
_atom_site_fract_z
_atom_site_U_iso_or_equiv
_atom_site_adp_type
_atom_site_occupancy
_atom_site_symmetry_multiplicity
_atom_site_calc_flag
Al1 Al 0.14237(3) 0.13806(3) 0.62213(2) 0.02527(14) Uani 1 1 d
N1 N 0.22291(9) 0.04914(8) 0.73672(7) 0.0256(2) Uani 1 1 d
N2 N 0.06786(9) 0.26948(8) 1.00768(7) 0.0260(2) Uani 1 1 d
C1 C 0.23634(10) 0.11380(11) 0.82376(9) 0.0277(3) Uani 1 1 d
C2 C 0.12981(11) 0.15347(12) 0.86779(9) 0.0312(3) Uani 1 1 d
C3 C 0.15936(10) 0.22133(10) 0.95344(9) 0.0276(3) Uani 1 1 d
C4 C 0.16322(13) -0.05184(11) 0.75655(11) 0.0345(3) Uani 1 1 d
C5 C 0.33431(12) 0.02126(14) 0.70350(11) 0.0390(3) Uani 1 1 d
C6 C -0.00420(12) 0.18604(12) 1.04824(10) 0.0348(3) Uani 1 1 d
C7 C 0.00088(14) 0.34284(13) 0.94961(10) 0.0383(3) Uani 1 1 d
H1 H 0.0262(13) 0.1181(13) 0.6612(11) 0.038(4) Uiso 1 1 d
H2 H 0.1926(14) 0.0597(13) 0.5502(12) 0.048(5) Uiso 1 1 d
H3 H 0.2080(13) 0.2400(14) 0.6529(11) 0.045(4) Uiso 1 1 d
H1A H 0.2753(14) 0.0727(13) 0.8682(11) 0.038(4) Uiso 1 1 d
H1B H 0.2794(13) 0.1758(12) 0.8057(11) 0.034(4) Uiso 1 1 d
H2A H 0.0797(14) 0.0934(15) 0.8851(11) 0.043(4) Uiso 1 1 d
H2B H 0.0896(14) 0.1930(13) 0.8243(12) 0.043(5) Uiso 1 1 d
H3A H 0.2010(13) 0.1761(12) 0.9964(10) 0.030(4) Uiso 1 1 d
H3B H 0.2044(13) 0.2826(13) 0.9339(11) 0.036(4) Uiso 1 1 d
H4A H 0.1664(14) -0.0976(15) 0.7004(13) 0.049(5) Uiso 1 1 d
H4B H 0.0874(13) -0.0376(12) 0.7723(10) 0.031(4) Uiso 1 1 d
H4C H 0.1981(14) -0.0901(14) 0.8086(12) 0.047(5) Uiso 1 1 d
H5A H 0.3284(14) -0.0200(15) 0.6471(13) 0.048(5) Uiso 1 1 d
H5B H 0.3720(14) 0.0836(15) 0.6877(12) 0.043(5) Uiso 1 1 d
H5C H 0.3739(15) -0.0131(17) 0.7506(12) 0.047(5) Uiso 1 1 d
H6A H -0.0563(14) 0.2181(14) 1.0912(12) 0.047(5) Uiso 1 1 d
H6B H 0.0392(16) 0.1384(15) 1.0850(14) 0.055(5) Uiso 1 1 d
H6C H -0.0433(14) 0.1451(13) 0.9995(12) 0.043(4) Uiso 1 1 d
H7A H 0.0488(15) 0.3950(15) 0.9220(13) 0.054(5) Uiso 1 1 d
H7B H -0.0402(14) 0.3054(14) 0.9016(12) 0.044(4) Uiso 1 1 d
H7C H -0.0511(13) 0.3779(13) 0.9888(12) 0.040(4) Uiso 1 1 d

loop_
_atom_site_aniso_label
_atom_site_aniso_U_11
_atom_site_aniso_U_22
_atom_site_aniso_U_33
_atom_site_aniso_U_23
_atom_site_aniso_U_13
_atom_site_aniso_U_12
Al1 0.0274(2) 0.0265(2) 0.0219(2) -0.00151(13) 0.00122(14) -0.00512(13)
N1 0.0242(5) 0.0264(5) 0.0263(5) -0.0050(4) 0.0003(4) -0.0004(4)
N2 0.0266(5) 0.0283(5) 0.0230(5) 0.0024(4) 0.0003(4) 0.0056(4)
C1 0.0263(6) 0.0331(6) 0.0237(6) -0.0054(5) -0.0026(5) 0.0003(5)
C2 0.0289(7) 0.0389(7) 0.0259(7) -0.0064(5) -0.0008(5) 0.0020(5)
C3 0.0265(6) 0.0327(7) 0.0236(6) -0.0033(5) 0.0009(5) 0.0016(5)
C4 0.0402(8) 0.0247(6) 0.0386(8) 0.0004(6) -0.0046(6) -0.0016(5)
C5 0.0271(7) 0.0523(9) 0.0375(8) -0.0137(7) -0.0008(6) 0.0074(6)
C6 0.0329(7) 0.0373(7) 0.0343(7) 0.0008(6) 0.0049(6) -0.0017(6)
C7 0.0440(8) 0.0378(8) 0.0333(7) 0.0006(6) -0.0096(7) 0.0136(6)

loop_
_atom_type_symbol
_atom_type_description
_atom_type_scat_dispersion_real
_atom_type_scat_dispersion_imag
_atom_type_scat_source
C C 0.0033 0.0016 'International Tables Vol C Tables 4.2.6.8 and 6.1.1.4'
H H 0.0000 0.0000 'International Tables Vol C Tables 4.2.6.8 and 6.1.1.4'
N N 0.0061 0.0033 'International Tables Vol C Tables 4.2.6.8 and 6.1.1.4'
Al Al 0.0645 0.0514 'International Tables Vol C Tables 4.2.6.8 and 6.1.1.4'

loop_
_geom_angle_atom_site_label_1
_geom_angle_atom_site_label_2
_geom_angle_atom_site_label_3
_geom_angle
_geom_angle_site_symmetry_1
_geom_angle_site_symmetry_3
N2 Al1 N1 177.78(4) 7_565 .
N2 Al1 H1 88.5(6) 7_565 .
N1 Al1 H1 93.4(6) . .
N2 Al1 H2 89.9(6) 7_565 .
N1 Al1 H2 90.1(6) . .
H1 Al1 H2 120.3(9) . .
N2 Al1 H3 89.8(6) 7_565 .
N1 Al1 H3 88.3(6) . .
H1 Al1 H3 119.9(8) . .
H2 Al1 H3 119.8(9) . .
C4 N1 C5 108.33(11) . .
C4 N1 C1 110.65(10) . .
C5 N1 C1 107.03(10) . .
C4 N1 Al1 110.39(8) . .
C5 N1 Al1 106.76(9) . .
C1 N1 Al1 113.43(8) . .
C6 N2 C7 108.92(12) . .
C6 N2 C3 111.62(10) . .
C7 N2 C3 111.80(10) . .
C6 N2 Al1 108.78(8) . 7_566
C7 N2 Al1 108.85(8) . 7_566
C3 N2 Al1 106.77(7) . 7_566
N1 C1 C2 115.14(10) . .
N1 C1 H1A 108.9(10) . .
C2 C1 H1A 109.1(10) . .
N1 C1 H1B 105.5(9) . .
C2 C1 H1B 108.3(9) . .
H1A C1 H1B 109.7(14) . .
C1 C2 C3 107.91(11) . .
C1 C2 H2A 112.5(10) . .
C3 C2 H2A 111.1(9) . .
C1 C2 H2B 110.1(10) . .
C3 C2 H2B 111.5(10) . .
H2A C2 H2B 103.8(14) . .
N2 C3 C2 117.57(11) . .
N2 C3 H3A 107.2(9) . .
C2 C3 H3A 107.9(9) . .
N2 C3 H3B 104.9(9) . .
C2 C3 H3B 109.5(9) . .
H3A C3 H3B 109.6(13) . .
N1 C4 H4A 108.4(11) . .
N1 C4 H4B 111.0(9) . .
H4A C4 H4B 109.4(13) . .
N1 C4 H4C 110.1(10) . .
H4A C4 H4C 108.7(14) . .
H4B C4 H4C 109.1(13) . .
N1 C5 H5A 109.0(10) . .
N1 C5 H5B 109.7(11) . .
H5A C5 H5B 106.2(15) . .
N1 C5 H5C 110.6(11) . .
H5A C5 H5C 113.6(16) . .
H5B C5 H5C 107.5(16) . .
N2 C6 H6A 110.4(10) . .
N2 C6 H6B 108.8(11) . .
H6A C6 H6B 105.7(15) . .
N2 C6 H6C 112.0(10) . .
H6A C6 H6C 110.0(14) . .
H6B C6 H6C 109.7(15) . .
N2 C7 H7A 108.1(11) . .
N2 C7 H7B 112.7(10) . .
H7A C7 H7B 110.5(15) . .
N2 C7 H7C 108.7(10) . .
H7A C7 H7C 109.8(15) . .
H7B C7 H7C 107.0(14) . .

loop_
_geom_bond_atom_site_label_1
_geom_bond_atom_site_label_2
_geom_bond_distance
_geom_bond_site_symmetry_2
Al1 N2 2.1906(11) 7_565
Al1 N1 2.2010(11) .
Al1 H1 1.539(16) .
Al1 H2 1.539(17) .
Al1 H3 1.559(17) .
N1 C4 1.4756(16) .
N1 C5 1.4771(17) .
N1 C1 1.4863(15) .
N2 C6 1.4748(17) .
N2 C7 1.4757(16) .
N2 C3 1.4814(15) .
N2 Al1 2.1906(11) 7_566
C1 C2 1.5222(18) .
C1 H1A 0.941(17) .
C1 H1B 0.965(16) .
C2 C3 1.5257(17) .
C2 H2A 0.995(18) .
C2 H2B 0.930(17) .
C3 H3A 0.973(15) .
C3 H3B 0.978(16) .
C4 H4A 0.982(19) .
C4 H4B 0.966(16) .
C4 H4C 0.978(18) .
C5 H5A 0.956(18) .
C5 H5B 0.927(19) .
C5 H5C 0.930(18) .
C6 H6A 0.967(18) .
C6 H6B 0.950(19) .
C6 H6C 0.983(17) .
C7 H7A 0.96(2) .
C7 H7B 0.966(18) .
C7 H7C 0.950(17) .
